data_2019083
loop_
_publ_author_name
'Su, Bi-Yun'
'Wang, Jia-Xiang'
'Liu, Xiang'
'Li, Qian-Ding'

_publ_section_title
;
 Bis{2-[(phenylimino)ethyl]-1<i>H</i>-pyrrol-1-ido-\k^2^<i>N</i>,<i>N</i>'}nickel(II):
 a supramolecular structure formed by C---H&#x00B7;&#x00B7;&#x00B7;\p
 hydrogen bonds
;
_journal_coeditor_code LG3114
_journal_issue 8
_journal_name_full 'Acta Crystallographica Section C'
_journal_page_first 851
_journal_page_last 854
_journal_paper_doi 10.1107/S0108270113018118
_journal_volume 69
_journal_year 2013
_chemical_formula_iupac '[Ni (C12 H11 N2)2]'
_chemical_formula_moiety 'C24 H22 N4 Ni'
_chemical_formula_sum 'C24 H22 N4 Ni'
_chemical_formula_weight 425.17
_chemical_name_systematic
;
Bis{2-[(phenylimino)ethyl]-1<i>H</i>-pyrrol-1-ido-\
\k^2^<i>N</i>,<i>N</i>'}nickel(II)
;
_space_group_IT_number 14
_symmetry_cell_setting monoclinic
_symmetry_space_group_name_Hall '-P 2ybc'
_symmetry_space_group_name_H-M 'P 1 21/c 1'
_atom_sites_solution_hydrogens geom
_atom_sites_solution_primary direct
_atom_sites_solution_secondary difmap
_audit_creation_method SHELXL97
_cell_angle_alpha 90.00
_cell_angle_beta 101.447(3)
_cell_angle_gamma 90.00
_cell_formula_units_Z 2
_cell_length_a 11.379(2)
_cell_length_b 15.174(3)
_cell_length_c 5.8453(11)
_cell_measurement_reflns_used 668
_cell_measurement_temperature 296(2)
_cell_measurement_theta_max 18.60
_cell_measurement_theta_min 2.68
_cell_volume 989.2(3)
_computing_cell_refinement 'SAINT (Bruker,2008)'
_computing_data_collection 'APEX2 (Bruker,2008)'
_computing_data_reduction 'SAINT (Bruker,2008)'
_computing_molecular_graphics 'SHELXTL (Sheldrick, 2008)'
_computing_publication_material 'publCIF (Westrip, 2010)'
_computing_structure_refinement 'SHELXL97 (Sheldrick, 2008)'
_computing_structure_solution 'SHELXS97 (Sheldrick, 2008)'
_diffrn_ambient_temperature 296(2)
_diffrn_measured_fraction_theta_full 0.999
_diffrn_measured_fraction_theta_max 0.999
_diffrn_measurement_device_type 'Bruker APEXII CCD area-detector'
_diffrn_measurement_method '\f and \w scans'
_diffrn_radiation_monochromator graphite
_diffrn_radiation_source 'fine-focus sealed tube'
_diffrn_radiation_type MoK\a
_diffrn_radiation_wavelength 0.71073
_diffrn_reflns_av_R_equivalents 0.0585
_diffrn_reflns_av_sigmaI/netI 0.0660
_diffrn_reflns_limit_h_max 11
_diffrn_reflns_limit_h_min -13
_diffrn_reflns_limit_k_max 18
_diffrn_reflns_limit_k_min -16
_diffrn_reflns_limit_l_max 4
_diffrn_reflns_limit_l_min -6
_diffrn_reflns_number 4871
_diffrn_reflns_theta_full 25.09
_diffrn_reflns_theta_max 25.09
_diffrn_reflns_theta_min 1.83
_exptl_absorpt_coefficient_mu 0.998
_exptl_absorpt_correction_T_max 0.8622
_exptl_absorpt_correction_T_min 0.7226
_exptl_absorpt_correction_type multi-scan
_exptl_absorpt_process_details '(SADABS; Bruker, 2008)'
_exptl_crystal_colour brown
_exptl_crystal_density_diffrn 1.427
_exptl_crystal_density_method 'not measured'
_exptl_crystal_description needle
_exptl_crystal_F_000 444
_exptl_crystal_size_max 0.35
_exptl_crystal_size_mid 0.27
_exptl_crystal_size_min 0.15
_refine_diff_density_max 0.301
_refine_diff_density_min -0.258
_refine_ls_extinction_method none
_refine_ls_goodness_of_fit_ref 1.031
_refine_ls_hydrogen_treatment constr
_refine_ls_matrix_type full
_refine_ls_number_parameters 134
_refine_ls_number_reflns 1757
_refine_ls_number_restraints 0
_refine_ls_restrained_S_all 1.031
_refine_ls_R_factor_all 0.0651
_refine_ls_R_factor_gt 0.0434
_refine_ls_shift/su_max 0.000
_refine_ls_shift/su_mean 0.000
_refine_ls_structure_factor_coef Fsqd
_refine_ls_weighting_details 'calc w = 1/[\s^2^(Fo^2^)+(0.0291P)^2^+0.0000P] where P=(Fo^2^+2Fc^2^)/3'
_refine_ls_weighting_scheme calc
_refine_ls_wR_factor_gt 0.0805
_refine_ls_wR_factor_ref 0.0880
_reflns_number_gt 1272
_reflns_number_total 1757
_reflns_threshold_expression I>2\s(I)
_cod_data_source_file lg3114.cif
_cod_data_source_block II
_cod_original_sg_symbol_H-M 'P 21/c'
_cod_database_code 2019083
_cod_database_fobs_code 2019083

loop_
_symmetry_equiv_pos_as_xyz
'x, y, z'
'-x, y+1/2, -z+1/2'
'-x, -y, -z'
'x, -y-1/2, z-1/2'

loop_
_atom_site_type_symbol
_atom_site_label
_atom_site_fract_x
_atom_site_fract_y
_atom_site_fract_z
_atom_site_U_iso_or_equiv
_atom_site_adp_type
_atom_site_calc_flag
_atom_site_refinement_flags
_atom_site_occupancy
_atom_site_symmetry_multiplicity
Ni Ni1 0.5000 1.0000 0.0000 0.0317(2) Uani d S 1 2
N N1 0.5746(2) 0.92309(17) 0.2522(4) 0.0338(6) Uani d . 1 1
N N2 0.3597(2) 0.93713(17) 0.0280(4) 0.0352(7) Uani d . 1 1
C C1 0.7620(3) 0.8610(2) 0.1920(6) 0.0404(9) Uani d . 1 1
H H1 0.7216 0.8412 0.0471 0.048 Uiso calc R 1 1
C C2 0.8826(3) 0.8445(2) 0.2620(6) 0.0500(10) Uani d . 1 1
H H2 0.9229 0.8124 0.1659 0.060 Uiso calc R 1 1
C C3 0.9439(3) 0.8753(3) 0.4743(7) 0.0531(10) Uani d . 1 1
H H3 1.0258 0.8651 0.5204 0.064 Uiso calc R 1 1
C C4 0.8831(3) 0.9212(3) 0.6175(6) 0.0503(10) Uani d . 1 1
H H4 0.9241 0.9418 0.7612 0.060 Uiso calc R 1 1
C C5 0.7619(3) 0.9368(2) 0.5490(6) 0.0424(9) Uani d . 1 1
H H5 0.7212 0.9676 0.6468 0.051 Uiso calc R 1 1
C C6 0.7005(3) 0.9067(2) 0.3349(5) 0.0332(8) Uani d . 1 1
C C7 0.4969(3) 0.8786(2) 0.3466(5) 0.0344(8) Uani d . 1 1
C C8 0.3769(3) 0.8849(2) 0.2259(5) 0.0348(8) Uani d . 1 1
C C9 0.2713(3) 0.8418(2) 0.2425(6) 0.0452(9) Uani d . 1 1
H H9 0.2593 0.8036 0.3602 0.054 Uiso calc R 1 1
C C10 0.1877(3) 0.8671(2) 0.0495(6) 0.0499(10) Uani d . 1 1
H H10 0.1083 0.8486 0.0115 0.060 Uiso calc R 1 1
C C11 0.2437(3) 0.9251(2) -0.0773(6) 0.0428(9) Uani d . 1 1
H H11 0.2067 0.9520 -0.2159 0.051 Uiso calc R 1 1
C C12 0.5279(3) 0.8213(2) 0.5590(5) 0.0471(10) Uani d . 1 1
H H12A 0.6072 0.7979 0.5700 0.071 Uiso calc R 1 1
H H12B 0.4715 0.7736 0.5472 0.071 Uiso calc R 1 1
H H12C 0.5248 0.8555 0.6957 0.071 Uiso calc R 1 1

loop_
_atom_site_aniso_label
_atom_site_aniso_U_11
_atom_site_aniso_U_22
_atom_site_aniso_U_33
_atom_site_aniso_U_12
_atom_site_aniso_U_13
_atom_site_aniso_U_23
Ni1 0.0316(3) 0.0352(4) 0.0284(3) -0.0003(3) 0.0059(2) 0.0037(3)
N1 0.0333(15) 0.0385(17) 0.0303(15) 0.0023(13) 0.0079(12) 0.0011(12)
N2 0.0345(16) 0.0371(17) 0.0338(16) 0.0013(13) 0.0067(12) 0.0059(13)
C1 0.042(2) 0.044(2) 0.036(2) -0.0029(17) 0.0095(17) -0.0057(16)
C2 0.038(2) 0.058(3) 0.058(3) 0.0017(19) 0.0182(19) -0.006(2)
C3 0.029(2) 0.058(3) 0.068(3) 0.0020(18) 0.0008(19) 0.007(2)
C4 0.046(2) 0.059(3) 0.041(2) -0.002(2) -0.0033(18) -0.0024(19)
C5 0.051(2) 0.044(2) 0.032(2) 0.0046(18) 0.0073(17) -0.0024(16)
C6 0.0332(19) 0.035(2) 0.0309(18) 0.0030(16) 0.0058(15) 0.0063(14)
C7 0.041(2) 0.0306(19) 0.0336(18) 0.0039(15) 0.0130(16) -0.0017(15)
C8 0.033(2) 0.037(2) 0.0356(19) 0.0019(16) 0.0101(15) 0.0030(15)
C9 0.045(2) 0.045(2) 0.050(2) -0.0028(18) 0.0201(19) 0.0068(18)
C10 0.035(2) 0.051(2) 0.063(3) -0.0077(18) 0.0099(19) 0.009(2)
C11 0.035(2) 0.046(2) 0.043(2) -0.0017(17) -0.0015(16) 0.0050(17)
C12 0.055(2) 0.048(2) 0.039(2) 0.0053(18) 0.0115(18) 0.0133(16)

loop_
_atom_type_symbol
_atom_type_description
_atom_type_scat_dispersion_real
_atom_type_scat_dispersion_imag
_atom_type_scat_source
C C 0.0033 0.0016 'International Tables Vol C Tables 4.2.6.8 and 6.1.1.4'
H H 0.0000 0.0000 'International Tables Vol C Tables 4.2.6.8 and 6.1.1.4'
N N 0.0061 0.0033 'International Tables Vol C Tables 4.2.6.8 and 6.1.1.4'
Ni Ni 0.3393 1.1124 'International Tables Vol C Tables 4.2.6.8 and 6.1.1.4'

loop_
_geom_angle_atom_site_label_1
_geom_angle_atom_site_label_2
_geom_angle_atom_site_label_3
_geom_angle_site_symmetry_1
_geom_angle_site_symmetry_3
_geom_angle
_geom_angle_publ_flag
N2 Ni1 N2 . 3_675 180.0 ?
N2 Ni1 N1 . . 83.13(11) y
N2 Ni1 N1 3_675 . 96.87(11) ?
N2 Ni1 N1 . 3_675 96.87(11) y
N2 Ni1 N1 3_675 3_675 83.13(11) ?
N1 Ni1 N1 . 3_675 179.9980(10) ?
C7 N1 C6 . . 118.5(3) y
C7 N1 Ni1 . . 113.4(2) ?
C6 N1 Ni1 . . 128.0(2) ?
C11 N2 C8 . . 105.4(3) y
C11 N2 Ni1 . . 142.3(2) ?
C8 N2 Ni1 . . 112.3(2) ?
C2 C1 C6 . . 120.5(3) ?
C2 C1 H1 . . 119.7 ?
C6 C1 H1 . . 119.7 ?
C1 C2 C3 . . 120.2(3) ?
C1 C2 H2 . . 119.9 ?
C3 C2 H2 . . 119.9 ?
C4 C3 C2 . . 119.6(3) ?
C4 C3 H3 . . 120.2 ?
C2 C3 H3 . . 120.2 ?
C3 C4 C5 . . 120.3(3) ?
C3 C4 H4 . . 119.9 ?
C5 C4 H4 . . 119.9 ?
C4 C5 C6 . . 120.2(3) ?
C4 C5 H5 . . 119.9 ?
C6 C5 H5 . . 119.9 ?
C1 C6 C5 . . 119.2(3) ?
C1 C6 N1 . . 118.3(3) ?
C5 C6 N1 . . 122.5(3) ?
N1 C7 C8 . . 114.8(3) y
N1 C7 C12 . . 125.2(3) ?
C8 C7 C12 . . 119.9(3) ?
N2 C8 C9 . . 110.3(3) y
N2 C8 C7 . . 114.8(3) y
C9 C8 C7 . . 134.3(3) ?
C10 C9 C8 . . 106.2(3) ?
C10 C9 H9 . . 126.9 ?
C8 C9 H9 . . 126.9 ?
C9 C10 C11 . . 107.4(3) ?
C9 C10 H10 . . 126.3 ?
C11 C10 H10 . . 126.3 ?
N2 C11 C10 . . 110.7(3) y
N2 C11 H11 . . 124.7 ?
C10 C11 H11 . . 124.7 ?
C7 C12 H12A . . 109.5 ?
C7 C12 H12B . . 109.5 ?
H12A C12 H12B . . 109.5 ?
C7 C12 H12C . . 109.5 ?
H12A C12 H12C . . 109.5 ?
H12B C12 H12C . . 109.5 ?

loop_
_geom_bond_atom_site_label_1
_geom_bond_atom_site_label_2
_geom_bond_site_symmetry_2
_geom_bond_distance
_geom_bond_publ_flag
Ni1 N2 . 1.894(3) y
Ni1 N2 3_675 1.894(3) ?
Ni1 N1 . 1.939(2) y
Ni1 N1 3_675 1.939(2) ?
N1 C7 . 1.317(4) y
N1 C6 . 1.440(4) y
N2 C11 . 1.354(4) y
N2 C8 . 1.383(4) y
C1 C2 . 1.375(4) ?
C1 C6 . 1.379(4) ?
C1 H1 . 0.9300 ?
C2 C3 . 1.378(5) ?
C2 H2 . 0.9300 ?
C3 C4 . 1.376(5) ?
C3 H3 . 0.9300 ?
C4 C5 . 1.379(4) ?
C4 H4 . 0.9300 ?
C5 C6 . 1.384(4) ?
C5 H5 . 0.9300 ?
C7 C8 . 1.410(4) y
C7 C12 . 1.500(4) ?
C8 C9 . 1.389(4) y
C9 C10 . 1.378(4) y
C9 H9 . 0.9300 ?
C10 C11 . 1.385(4) y
C10 H10 . 0.9300 ?
C11 H11 . 0.9300 ?
C12 H12A . 0.9600 ?
C12 H12B . 0.9600 ?
C12 H12C . 0.9600 ?

loop_
_geom_hbond_atom_site_label_D
_geom_hbond_atom_site_label_H
_geom_hbond_atom_site_label_A
_geom_hbond_site_symmetry_A
_geom_hbond_distance_DH
_geom_hbond_distance_HA
_geom_hbond_distance_DA
_geom_hbond_angle_DHA
C5 H5 <i>Cg</i>1 3_676 0.93 2.64 3.458(8) 147
C11 H11 <i>Cg</i>2 3_675 0.93 2.62 3.384(9) 140

loop_
_geom_torsion_atom_site_label_1
_geom_torsion_atom_site_label_2
_geom_torsion_atom_site_label_3
_geom_torsion_atom_site_label_4
_geom_torsion_site_symmetry_1
_geom_torsion
_geom_torsion_publ_flag
N2 Ni1 N1 C7 . -11.1(2) ?
N2 Ni1 N1 C7 3_675 168.9(2) ?
N2 Ni1 N1 C6 . 165.4(3) ?
N2 Ni1 N1 C6 3_675 -14.6(3) ?
N1 Ni1 N2 C11 . -170.7(4) ?
N1 Ni1 N2 C11 3_675 9.3(4) ?
N1 Ni1 N2 C8 . 10.6(2) ?
N1 Ni1 N2 C8 3_675 -169.4(2) ?
C6 C1 C2 C3 . -1.4(5) ?
C1 C2 C3 C4 . 1.2(6) ?
C2 C3 C4 C5 . -0.3(6) ?
C3 C4 C5 C6 . -0.3(5) ?
C2 C1 C6 C5 . 0.8(5) ?
C2 C1 C6 N1 . 179.3(3) ?
C4 C5 C6 C1 . 0.1(5) ?
C4 C5 C6 N1 . -178.4(3) ?
C7 N1 C6 C1 . 107.6(3) ?
Ni1 N1 C6 C1 . -68.8(4) ?
C7 N1 C6 C5 . -73.9(4) ?
Ni1 N1 C6 C5 . 109.8(3) ?
C6 N1 C7 C8 . -167.8(3) ?
Ni1 N1 C7 C8 . 9.1(3) ?
C6 N1 C7 C12 . 9.5(5) ?
Ni1 N1 C7 C12 . -173.6(2) ?
C11 N2 C8 C9 . -0.6(4) ?
Ni1 N2 C8 C9 . 178.5(2) ?
C11 N2 C8 C7 . 172.0(3) ?
Ni1 N2 C8 C7 . -8.8(3) ?
N1 C7 C8 N2 . -0.3(4) y
C12 C7 C8 N2 . -177.7(3) ?
N1 C7 C8 C9 . 170.1(3) ?
C12 C7 C8 C9 . -7.4(6) ?
N2 C8 C9 C10 . 0.7(4) ?
C7 C8 C9 C10 . -169.9(4) ?
C8 C9 C10 C11 . -0.6(4) ?
C8 N2 C11 C10 . 0.2(4) ?
Ni1 N2 C11 C10 . -178.5(3) ?
C9 C10 C11 N2 . 0.2(4) ?
